data_4033797
loop_
_publ_author_name
'Guy, Laure'
'Mosser, Ma\"elle'
'Pitrat, Delphine'
'Mulatier, Jean-Christophe'
'Kuku\/lka, Mercedes'
'Srebro-Hooper, Monika'
'Jeanneau, Erwann'
'Bensalah-Ledoux, Amina'
'Baguenard, Bruno'
'Guy, St\'ephan'

_publ_section_title
;
 Modulation of Chiroptical Properties in a Series of Helicene-like
 Compounds.
;
_journal_issue 17
_journal_name_full 'The Journal of organic chemistry'
_journal_page_first 10870
_journal_page_last 10876
_journal_paper_doi 10.1021/acs.joc.9b01465
_journal_volume 84
_journal_year 2019
_chemical_absolute_configuration syn
_chemical_formula_moiety 'C41 H26 N4 O2, H2 O'
_chemical_formula_sum 'C41 H28 N4 O3'
_chemical_formula_weight 624.67
_space_group_crystal_system monoclinic
_space_group_IT_number 4
_space_group_name_Hall 'P 2yb'
_space_group_name_H-M_alt 'P 1 21 1'
_atom_sites_solution_hydrogens mixed
_atom_sites_solution_primary dual
_audit_creation_date 2019-04-04
_audit_creation_method
;
Olex2 1.2
(compiled 2018.05.29 svn.r3508 for OlexSys, GUI svn.r5506)
;
_cell_angle_alpha 90
_cell_angle_beta 106.253(2)
_cell_angle_gamma 90
_cell_formula_units_Z 2
_cell_length_a 10.9280(2)
_cell_length_b 12.6925(2)
_cell_length_c 11.1940(2)
_cell_measurement_reflns_used 9156
_cell_measurement_temperature 150
_cell_measurement_theta_max 28.3450
_cell_measurement_theta_min 3.7460
_cell_volume 1490.60(5)
_computing_cell_refinement 'CrysAlisPro 1.171.39.46 (Rigaku OD, 2018)'
_computing_data_collection 'CrysAlisPro 1.171.39.46 (Rigaku OD, 2018)'
_computing_data_reduction 'CrysAlisPro 1.171.39.46 (Rigaku OD, 2018)'
_computing_molecular_graphics 'Olex2 (Dolomanov et al., 2009)'
_computing_publication_material 'Olex2 (Dolomanov et al., 2009)'
_computing_structure_refinement 'ShelXL (Sheldrick, 2015)'
_computing_structure_solution 'ShelXT (Sheldrick, 2015)'
_diffrn_ambient_temperature 150
_diffrn_detector 'CCD plate'
_diffrn_detector_area_resol_mean 15.9897
_diffrn_detector_type Eos
_diffrn_measured_fraction_theta_full 0.997
_diffrn_measured_fraction_theta_max 0.900
_diffrn_measurement_details
;
List of Runs (angles in degrees, time in seconds):

  # Type    Start    End  Width  t~exp~   \w     \q     \k     \f   Frames
--------------------------------------------------------------------------
  1  \w    -55.00  46.00   1.00   45.00    --   16.67 -19.00  60.00  101
  2  \w      0.00  84.00   1.00   45.00    --   16.67  57.00 -90.00   84
  3  \w    -53.00  86.00   1.00   45.00    --   16.67   0.00 -90.00  139
  4  \w    -53.00  86.00   1.00   45.00    --   16.67   0.00 150.00  139
  5  \w    -20.00  25.00   1.00   45.00    --  -14.17 -99.00 120.00   45
  6  \w    -20.00  25.00   1.00   45.00    --  -14.17 -99.00 -60.00   45
  7  \w    -20.00  56.00   1.00   45.00    --   16.67 -99.00  60.00   76
  8  \w    -20.00  18.00   1.00   45.00    --   16.67 -99.00-180.00   38
  9  \w    -20.00  56.00   1.00   45.00    --   16.67 -99.00 -60.00   76
;
_diffrn_measurement_device 'four-circle diffractometer'
_diffrn_measurement_device_type 'Xcalibur, Eos, Nova'
_diffrn_measurement_method '\w scans'
_diffrn_orient_matrix_type 'CrysAlisPro convention (1999,Acta A55,543-557)'
_diffrn_orient_matrix_UB_11 0.0207925000
_diffrn_orient_matrix_UB_12 -0.0178659000
_diffrn_orient_matrix_UB_13 -0.0511200000
_diffrn_orient_matrix_UB_21 0.0389638000
_diffrn_orient_matrix_UB_22 -0.0383668000
_diffrn_orient_matrix_UB_23 0.0386828000
_diffrn_orient_matrix_UB_31 -0.0511857000
_diffrn_orient_matrix_UB_32 -0.0364934000
_diffrn_orient_matrix_UB_33 -0.0157051000
_diffrn_radiation_monochromator mirror
_diffrn_radiation_probe x-ray
_diffrn_radiation_type MoK\a
_diffrn_radiation_wavelength 0.71073
_diffrn_reflns_av_R_equivalents 0.0354
_diffrn_reflns_av_unetI/netI 0.0457
_diffrn_reflns_Laue_measured_fraction_full 0.997
_diffrn_reflns_Laue_measured_fraction_max 0.900
_diffrn_reflns_limit_h_max 14
_diffrn_reflns_limit_h_min -14
_diffrn_reflns_limit_k_max 17
_diffrn_reflns_limit_k_min -17
_diffrn_reflns_limit_l_max 14
_diffrn_reflns_limit_l_min -14
_diffrn_reflns_number 26463
_diffrn_reflns_point_group_measured_fraction_full 0.998
_diffrn_reflns_point_group_measured_fraction_max 0.867
_diffrn_reflns_theta_full 25.242
_diffrn_reflns_theta_max 29.636
_diffrn_reflns_theta_min 3.464
_diffrn_source 'micro-focus sealed X-ray tube'
_diffrn_source_type 'Mova (Mo) X-ray Source'
_exptl_absorpt_coefficient_mu 0.089
_exptl_absorpt_correction_T_max 1.000
_exptl_absorpt_correction_T_min 0.925
_exptl_absorpt_correction_type gaussian
_exptl_absorpt_process_details
;
CrysAlisPro 1.171.39.46 (Rigaku Oxford Diffraction, 2018)
Numerical absorption correction based on gaussian integration over
			a multifaceted crystal model
Empirical absorption correction using spherical harmonics,
 implemented in SCALE3 ABSPACK scaling algorithm.
;
_exptl_crystal_colour colourless
_exptl_crystal_colour_primary colourless
_exptl_crystal_density_diffrn 1.392
_exptl_crystal_description needle
_exptl_crystal_F_000 652
_exptl_crystal_size_max 0.091
_exptl_crystal_size_mid 0.082
_exptl_crystal_size_min 0.035
_refine_diff_density_max 0.175
_refine_diff_density_min -0.235
_refine_diff_density_rms 0.042
_refine_ls_abs_structure_details
;
 Flack x determined using 2253 quotients [(I+)-(I-)]/[(I+)+(I-)]
 (Parsons, Flack and Wagner, Acta Cryst. B69 (2013) 249-259).
;
_refine_ls_abs_structure_Flack 0.6(5)
_refine_ls_extinction_method none
_refine_ls_goodness_of_fit_ref 1.057
_refine_ls_hydrogen_treatment constr
_refine_ls_matrix_type full
_refine_ls_number_parameters 436
_refine_ls_number_reflns 7299
_refine_ls_number_restraints 1
_refine_ls_restrained_S_all 1.057
_refine_ls_R_factor_all 0.0609
_refine_ls_R_factor_gt 0.0453
_refine_ls_shift/su_max 0.001
_refine_ls_shift/su_mean 0.000
_refine_ls_structure_factor_coef Fsqd
_refine_ls_weighting_details 'w=1/[\s^2^(Fo^2^)+(0.0340P)^2^+0.1297P] where P=(Fo^2^+2Fc^2^)/3'
_refine_ls_weighting_scheme calc
_refine_ls_wR_factor_gt 0.0801
_refine_ls_wR_factor_ref 0.0866
_reflns_Friedel_coverage 0.847
_reflns_Friedel_fraction_full 0.998
_reflns_Friedel_fraction_max 0.830
_reflns_number_gt 6015
_reflns_number_total 7299
_reflns_threshold_expression 'I > 2\s(I)'
_cod_data_source_file jo9b01465_si_002.cif
_cod_data_source_block heli5
_cod_database_code 4033797
_shelx_shelxl_version_number 2018/3
_chemical_oxdiff_formula 'C41 H28 N4 O3'
_shelx_space_group_comment
;
The symmetry employed for this shelxl refinement is uniquely defined
by the following loop, which should always be used as a source of
symmetry information in preference to the above space-group names.
They are only intended as comments.
;
_reflns_odcompleteness_completeness 99.72
_reflns_odcompleteness_iscentric 1
_reflns_odcompleteness_theta 26.32
_olex2_refinement_description
;
1. Fixed Uiso
 At 1.2 times of:
  All C(H) groups, All C(H,H) groups
 At 1.5 times of:
  All O(H,H) groups
2.a Free rotating group:
 O3(H3A,H3B)
2.b Secondary CH2 refined with riding coordinates:
 C1(H1A,H1B), C6(H6A,H6B), C7(H7A,H7B), C36(H36A,H36B), C37(H37A,H37B)
2.c Aromatic/amide H refined with riding coordinates:
 C3(H3), C4(H4), C9(H9), C11(H11), C12(H12), C14(H14), C15(H15), C16(H16),
 C27(H27), C28(H28), C29(H29), C31(H31), C32(H32), C34(H34), C39(H39), C40(H40)
;
_olex2_date_sample_data_collection 2019-03-19
_olex2_exptl_crystal_mounting_method 'The crystal was mounted on a Nylon loop in perfluoroether oil'
_olex2_submission_original_sample_id Heli5
_olex2_submission_special_instructions 'No special instructions were received'
_oxdiff_exptl_absorpt_empirical_details
;
Empirical correction (ABSPACK) includes:
- Absorption correction using spherical harmonics
- Frame scaling
;
_oxdiff_exptl_absorpt_empirical_full_max 1.223
_oxdiff_exptl_absorpt_empirical_full_min 0.854

loop_
_space_group_symop_operation_xyz
'x, y, z'
'-x, y+1/2, -z'

loop_
_atom_site_label
_atom_site_type_symbol
_atom_site_fract_x
_atom_site_fract_y
_atom_site_fract_z
_atom_site_U_iso_or_equiv
_atom_site_adp_type
_atom_site_occupancy
_atom_site_site_symmetry_order
_atom_site_calc_flag
_atom_site_refinement_flags_posn
O1 O 0.72670(16) 0.75610(14) 0.92213(16) 0.0318(4) Uani 1 1 d .
O2 O 0.55843(17) 0.85701(13) 0.79441(16) 0.0319(4) Uani 1 1 d .
N1 N 0.7947(2) 0.38908(17) 0.9090(2) 0.0315(5) Uani 1 1 d .
N2 N 0.54694(18) 0.45738(15) 0.85182(17) 0.0224(4) Uani 1 1 d .
N3 N 0.37855(18) 0.59844(15) 0.55196(18) 0.0230(4) Uani 1 1 d .
N4 N 0.16159(19) 0.71412(16) 0.5239(2) 0.0296(5) Uani 1 1 d .
C1 C 0.6737(3) 0.8578(2) 0.8898(3) 0.0372(7) Uani 1 1 d .
H1A H 0.659076 0.891046 0.964573 0.045 Uiso 1 1 calc R
H1B H 0.736225 0.901717 0.863093 0.045 Uiso 1 1 calc R
C2 C 0.4701(2) 0.78475(19) 0.8133(2) 0.0278(6) Uani 1 1 d .
C3 C 0.3604(3) 0.8207(2) 0.8376(2) 0.0333(6) Uani 1 1 d .
H3 H 0.347545 0.893914 0.846693 0.040 Uiso 1 1 calc R
C4 C 0.2697(3) 0.7488(2) 0.8486(2) 0.0318(6) Uani 1 1 d .
H4 H 0.191626 0.773064 0.860398 0.038 Uiso 1 1 calc R
C5 C 0.2911(2) 0.6414(2) 0.8425(2) 0.0276(6) Uani 1 1 d .
C6 C 0.1945(2) 0.5622(2) 0.8577(2) 0.0322(6) Uani 1 1 d .
H6A H 0.109342 0.595662 0.837443 0.039 Uiso 1 1 calc R
H6B H 0.216524 0.538478 0.945370 0.039 Uiso 1 1 calc R
C7 C 0.1899(2) 0.4677(2) 0.7736(3) 0.0321(6) Uani 1 1 d .
H7A H 0.131814 0.413753 0.791224 0.039 Uiso 1 1 calc R
H7B H 0.156146 0.489490 0.685572 0.039 Uiso 1 1 calc R
C8 C 0.3214(2) 0.4212(2) 0.7942(2) 0.0265(5) Uani 1 1 d .
C9 C 0.3447(2) 0.3161(2) 0.7884(2) 0.0302(6) Uani 1 1 d .
H9 H 0.275785 0.267593 0.771685 0.036 Uiso 1 1 calc R
C10 C 0.4697(2) 0.2789(2) 0.8069(2) 0.0290(6) Uani 1 1 d .
C11 C 0.4985(3) 0.1712(2) 0.7879(3) 0.0380(7) Uani 1 1 d .
H11 H 0.431823 0.120622 0.767601 0.046 Uiso 1 1 calc R
C12 C 0.6195(3) 0.1410(2) 0.7986(3) 0.0395(7) Uani 1 1 d .
H12 H 0.635694 0.070267 0.779619 0.047 Uiso 1 1 calc R
C13 C 0.7237(3) 0.2128(2) 0.8377(2) 0.0320(6) Uani 1 1 d .
C14 C 0.8504(3) 0.1835(2) 0.8534(3) 0.0400(7) Uani 1 1 d .
H14 H 0.870215 0.113568 0.834980 0.048 Uiso 1 1 calc R
C15 C 0.9453(3) 0.2550(3) 0.8949(3) 0.0455(8) Uani 1 1 d .
H15 H 1.031693 0.236163 0.904548 0.055 Uiso 1 1 calc R
C16 C 0.9131(3) 0.3570(3) 0.9230(3) 0.0408(7) Uani 1 1 d .
H16 H 0.980158 0.406001 0.954008 0.049 Uiso 1 1 calc R
C17 C 0.7000(2) 0.3187(2) 0.8648(2) 0.0265(6) Uani 1 1 d .
C18 C 0.5686(2) 0.35341(19) 0.8422(2) 0.0237(5) Uani 1 1 d .
C19 C 0.4271(2) 0.49074(19) 0.8227(2) 0.0226(5) Uani 1 1 d .
C20 C 0.4047(2) 0.60550(19) 0.8213(2) 0.0234(5) Uani 1 1 d .
C21 C 0.4921(2) 0.67796(19) 0.7975(2) 0.0238(5) Uani 1 1 d .
C22 C 0.6055(2) 0.64966(18) 0.7543(2) 0.0232(5) Uani 1 1 d .
C23 C 0.6030(2) 0.58327(18) 0.6526(2) 0.0230(5) Uani 1 1 d .
C24 C 0.4829(2) 0.54060(19) 0.5697(2) 0.0227(5) Uani 1 1 d .
C25 C 0.2679(2) 0.55888(19) 0.4801(2) 0.0232(5) Uani 1 1 d .
C26 C 0.1529(2) 0.6205(2) 0.4642(2) 0.0248(5) Uani 1 1 d .
C27 C 0.0545(2) 0.7659(2) 0.5134(3) 0.0348(6) Uani 1 1 d .
H27 H 0.059747 0.831202 0.556029 0.042 Uiso 1 1 calc R
C28 C -0.0661(2) 0.7320(2) 0.4443(3) 0.0356(6) Uani 1 1 d .
H28 H -0.139997 0.772349 0.441667 0.043 Uiso 1 1 calc R
C29 C -0.0749(2) 0.6393(2) 0.3805(2) 0.0333(6) Uani 1 1 d .
H29 H -0.155200 0.615206 0.330431 0.040 Uiso 1 1 calc R
C30 C 0.0361(2) 0.5798(2) 0.3896(2) 0.0275(6) Uani 1 1 d .
C31 C 0.0327(2) 0.4809(2) 0.3279(2) 0.0318(6) Uani 1 1 d .
H31 H -0.045187 0.456348 0.273470 0.038 Uiso 1 1 calc R
C32 C 0.1394(3) 0.4220(2) 0.3465(2) 0.0318(6) Uani 1 1 d .
H32 H 0.134749 0.355053 0.307617 0.038 Uiso 1 1 calc R
C33 C 0.2594(2) 0.45866(19) 0.4238(2) 0.0261(5) Uani 1 1 d .
C34 C 0.3722(2) 0.40002(19) 0.4437(2) 0.0282(6) Uani 1 1 d .
H34 H 0.369608 0.331702 0.408366 0.034 Uiso 1 1 calc R
C35 C 0.4861(2) 0.44039(19) 0.5134(2) 0.0261(5) Uani 1 1 d .
C36 C 0.6126(2) 0.3881(2) 0.5292(2) 0.0307(6) Uani 1 1 d .
H36A H 0.606837 0.337288 0.460806 0.037 Uiso 1 1 calc R
H36B H 0.637712 0.349246 0.609025 0.037 Uiso 1 1 calc R
C37 C 0.7113(3) 0.4721(2) 0.5278(3) 0.0361(6) Uani 1 1 d .
H37A H 0.796035 0.438799 0.541341 0.043 Uiso 1 1 calc R
H37B H 0.689052 0.507251 0.445561 0.043 Uiso 1 1 calc R
C38 C 0.7169(2) 0.5530(2) 0.6285(2) 0.0284(6) Uani 1 1 d .
C39 C 0.8318(2) 0.5945(2) 0.6993(2) 0.0317(6) Uani 1 1 d .
H39 H 0.908985 0.574283 0.682380 0.038 Uiso 1 1 calc R
C40 C 0.8351(2) 0.6648(2) 0.7942(2) 0.0308(6) Uani 1 1 d .
H40 H 0.913641 0.694399 0.841235 0.037 Uiso 1 1 calc R
C41 C 0.7225(2) 0.69152(19) 0.8199(2) 0.0270(6) Uani 1 1 d .
O3 O 0.7708(2) 0.55908(18) 1.08484(19) 0.0514(6) Uani 1 1 d .
H3A H 0.766887 0.518629 1.023393 0.077 Uiso 1 1 d G
H3B H 0.724836 0.611697 1.053457 0.077 Uiso 1 1 d G

loop_
_atom_site_aniso_label
_atom_site_aniso_U_11
_atom_site_aniso_U_22
_atom_site_aniso_U_33
_atom_site_aniso_U_23
_atom_site_aniso_U_13
_atom_site_aniso_U_12
O1 0.0418(10) 0.0255(9) 0.0261(9) -0.0042(7) 0.0062(8) -0.0063(8)
O2 0.0475(11) 0.0206(9) 0.0287(10) -0.0002(8) 0.0127(8) -0.0007(8)
N1 0.0281(12) 0.0320(12) 0.0354(13) 0.0093(10) 0.0108(9) 0.0056(10)
N2 0.0231(10) 0.0228(11) 0.0217(10) 0.0028(8) 0.0069(8) 0.0022(8)
N3 0.0272(11) 0.0230(11) 0.0193(10) -0.0002(8) 0.0073(8) 0.0018(9)
N4 0.0282(12) 0.0277(12) 0.0334(12) -0.0040(10) 0.0093(9) 0.0031(9)
C1 0.0538(18) 0.0244(13) 0.0341(15) -0.0054(12) 0.0134(13) -0.0065(13)
C2 0.0380(15) 0.0240(14) 0.0218(13) 0.0000(10) 0.0088(11) 0.0023(11)
C3 0.0502(17) 0.0251(13) 0.0263(14) -0.0011(11) 0.0133(12) 0.0128(13)
C4 0.0350(14) 0.0355(15) 0.0273(14) 0.0008(11) 0.0127(11) 0.0154(12)
C5 0.0294(13) 0.0341(15) 0.0198(12) -0.0004(11) 0.0079(10) 0.0090(11)
C6 0.0243(13) 0.0410(16) 0.0328(15) 0.0028(12) 0.0104(11) 0.0081(12)
C7 0.0230(13) 0.0371(16) 0.0353(15) -0.0004(12) 0.0067(11) -0.0004(11)
C8 0.0262(13) 0.0316(14) 0.0210(12) -0.0004(10) 0.0054(10) 0.0010(11)
C9 0.0304(15) 0.0307(14) 0.0278(14) -0.0026(11) 0.0051(11) -0.0083(11)
C10 0.0359(15) 0.0248(13) 0.0248(13) -0.0005(11) 0.0060(11) 0.0009(11)
C11 0.0476(17) 0.0233(14) 0.0405(17) -0.0035(12) 0.0078(13) -0.0017(13)
C12 0.0595(19) 0.0212(14) 0.0366(16) -0.0003(12) 0.0114(14) 0.0103(13)
C13 0.0428(16) 0.0292(14) 0.0263(13) 0.0056(11) 0.0134(12) 0.0140(12)
C14 0.0518(18) 0.0385(17) 0.0344(16) 0.0078(13) 0.0198(13) 0.0213(15)
C15 0.0389(17) 0.057(2) 0.0463(18) 0.0185(16) 0.0214(14) 0.0241(16)
C16 0.0304(15) 0.0472(18) 0.0472(18) 0.0155(15) 0.0147(13) 0.0080(14)
C17 0.0317(14) 0.0281(13) 0.0216(12) 0.0063(10) 0.0108(10) 0.0064(11)
C18 0.0311(13) 0.0203(12) 0.0196(12) 0.0017(10) 0.0066(10) 0.0028(11)
C19 0.0259(13) 0.0252(12) 0.0173(12) -0.0004(9) 0.0069(9) 0.0018(10)
C20 0.0260(12) 0.0251(13) 0.0180(12) -0.0007(10) 0.0043(9) 0.0031(11)
C21 0.0290(13) 0.0225(12) 0.0190(12) -0.0016(10) 0.0054(9) 0.0045(11)
C22 0.0296(13) 0.0187(12) 0.0216(12) 0.0044(9) 0.0073(10) 0.0020(10)
C23 0.0286(12) 0.0185(12) 0.0231(12) 0.0038(10) 0.0092(10) 0.0053(10)
C24 0.0288(13) 0.0215(12) 0.0196(12) 0.0007(10) 0.0095(10) 0.0026(11)
C25 0.0294(13) 0.0226(12) 0.0190(11) 0.0021(10) 0.0088(10) -0.0004(11)
C26 0.0290(13) 0.0269(13) 0.0192(12) 0.0018(10) 0.0079(10) 0.0004(11)
C27 0.0336(15) 0.0320(14) 0.0393(16) -0.0047(13) 0.0108(12) 0.0041(12)
C28 0.0286(14) 0.0412(17) 0.0360(15) 0.0032(13) 0.0075(12) 0.0092(12)
C29 0.0264(13) 0.0396(16) 0.0321(15) 0.0056(12) 0.0053(11) -0.0018(12)
C30 0.0320(13) 0.0279(14) 0.0233(13) 0.0056(10) 0.0087(10) -0.0020(11)
C31 0.0327(14) 0.0314(14) 0.0289(14) 0.0018(12) 0.0049(11) -0.0078(12)
C32 0.0435(16) 0.0224(13) 0.0296(14) -0.0039(11) 0.0101(12) -0.0067(12)
C33 0.0340(14) 0.0237(13) 0.0218(12) 0.0011(10) 0.0099(10) -0.0011(11)
C34 0.0429(15) 0.0205(13) 0.0229(13) -0.0027(10) 0.0123(11) 0.0005(11)
C35 0.0365(14) 0.0227(13) 0.0207(12) 0.0014(10) 0.0106(10) 0.0058(11)
C36 0.0376(15) 0.0295(14) 0.0256(14) -0.0024(11) 0.0099(11) 0.0099(12)
C37 0.0347(15) 0.0400(16) 0.0367(15) -0.0034(13) 0.0151(12) 0.0105(13)
C38 0.0317(14) 0.0267(14) 0.0289(14) 0.0039(11) 0.0120(11) 0.0063(12)
C39 0.0269(13) 0.0322(15) 0.0383(16) 0.0065(12) 0.0132(11) 0.0064(11)
C40 0.0269(13) 0.0282(13) 0.0349(15) 0.0064(11) 0.0047(11) -0.0027(11)
C41 0.0350(14) 0.0209(12) 0.0250(13) 0.0027(10) 0.0083(11) 0.0002(11)
O3 0.0708(15) 0.0421(13) 0.0336(11) 0.0039(10) 0.0017(11) -0.0050(12)

loop_
_atom_type_symbol
_atom_type_description
_atom_type_scat_dispersion_real
_atom_type_scat_dispersion_imag
_atom_type_scat_source
C C 0.0033 0.0016 'International Tables Vol C Tables 4.2.6.8 and 6.1.1.4'
H H 0.0000 0.0000 'International Tables Vol C Tables 4.2.6.8 and 6.1.1.4'
N N 0.0061 0.0033 'International Tables Vol C Tables 4.2.6.8 and 6.1.1.4'
O O 0.0106 0.0060 'International Tables Vol C Tables 4.2.6.8 and 6.1.1.4'

loop_
_exptl_crystal_face_index_h
_exptl_crystal_face_index_k
_exptl_crystal_face_index_l
_exptl_crystal_face_perp_dist
14 -2 3 0.0174
-14 2 -3 0.0174
1 18 -2 0.0452
-1 -18 2 0.0452
13 9 -7 0.0279
-13 -9 7 0.0279
6 -4 -15 0.0462
-3 6 15 0.0311

loop_
_geom_angle_atom_site_label_1
_geom_angle_atom_site_label_2
_geom_angle_atom_site_label_3
_geom_angle
C41 O1 C1 114.0(2)
C2 O2 C1 113.7(2)
C16 N1 C17 117.6(2)
C19 N2 C18 118.3(2)
C24 N3 C25 118.3(2)
C27 N4 C26 117.1(2)
O2 C1 O1 113.7(2)
O2 C2 C21 118.0(2)
C3 C2 O2 119.4(2)
C3 C2 C21 122.4(2)
C4 C3 C2 119.1(2)
C3 C4 C5 120.7(2)
C4 C5 C6 121.2(2)
C4 C5 C20 119.8(2)
C20 C5 C6 119.0(2)
C5 C6 C7 111.2(2)
C8 C7 C6 110.4(2)
C9 C8 C7 123.9(2)
C9 C8 C19 117.9(2)
C19 C8 C7 118.2(2)
C8 C9 C10 120.6(2)
C9 C10 C11 123.0(2)
C9 C10 C18 117.0(2)
C18 C10 C11 120.0(2)
C12 C11 C10 120.6(3)
C11 C12 C13 121.5(2)
C14 C13 C12 123.1(3)
C14 C13 C17 117.3(3)
C17 C13 C12 119.6(2)
C15 C14 C13 120.1(3)
C14 C15 C16 118.6(3)
N1 C16 C15 123.9(3)
N1 C17 C13 122.6(2)
N1 C17 C18 118.7(2)
C13 C17 C18 118.7(2)
N2 C18 C10 122.8(2)
N2 C18 C17 117.9(2)
C10 C18 C17 119.2(2)
N2 C19 C8 122.9(2)
N2 C19 C20 117.8(2)
C8 C19 C20 119.3(2)
C5 C20 C19 118.0(2)
C5 C20 C21 120.0(2)
C21 C20 C19 121.9(2)
C2 C21 C20 117.5(2)
C2 C21 C22 117.5(2)
C20 C21 C22 125.0(2)
C23 C22 C21 125.1(2)
C41 C22 C21 117.4(2)
C41 C22 C23 117.5(2)
C22 C23 C24 122.5(2)
C38 C23 C22 120.2(2)
C38 C23 C24 117.3(2)
N3 C24 C23 117.8(2)
N3 C24 C35 123.8(2)
C35 C24 C23 118.4(2)
N3 C25 C26 118.4(2)
N3 C25 C33 122.5(2)
C33 C25 C26 119.1(2)
N4 C26 C25 118.4(2)
N4 C26 C30 122.6(2)
C30 C26 C25 119.0(2)
N4 C27 C28 124.9(3)
C29 C28 C27 118.2(3)
C28 C29 C30 119.4(2)
C26 C30 C31 120.3(2)
C29 C30 C26 117.7(2)
C29 C30 C31 122.0(2)
C32 C31 C30 120.4(2)
C31 C32 C33 121.2(2)
C25 C33 C32 119.8(2)
C34 C33 C25 117.6(2)
C34 C33 C32 122.6(2)
C35 C34 C33 120.6(2)
C24 C35 C36 118.6(2)
C34 C35 C24 117.1(2)
C34 C35 C36 124.2(2)
C35 C36 C37 108.8(2)
C38 C37 C36 110.4(2)
C23 C38 C37 118.5(2)
C39 C38 C23 119.8(2)
C39 C38 C37 121.6(2)
C40 C39 C38 120.6(2)
C39 C40 C41 119.1(2)
C22 C41 O1 118.1(2)
C40 C41 O1 119.2(2)
C40 C41 C22 122.5(2)

loop_
_geom_bond_atom_site_label_1
_geom_bond_atom_site_label_2
_geom_bond_distance
O1 C1 1.420(3)
O1 C41 1.398(3)
O2 C1 1.405(3)
O2 C2 1.390(3)
N1 C16 1.323(3)
N1 C17 1.351(3)
N2 C18 1.350(3)
N2 C19 1.327(3)
N3 C24 1.324(3)
N3 C25 1.348(3)
N4 C26 1.354(3)
N4 C27 1.319(3)
C2 C3 1.379(4)
C2 C21 1.396(3)
C3 C4 1.377(4)
C4 C5 1.389(4)
C5 C6 1.502(4)
C5 C20 1.404(3)
C6 C7 1.516(4)
C7 C8 1.510(3)
C8 C9 1.363(4)
C8 C19 1.418(3)
C9 C10 1.405(4)
C10 C11 1.431(4)
C10 C18 1.407(3)
C11 C12 1.350(4)
C12 C13 1.429(4)
C13 C14 1.397(4)
C13 C17 1.418(3)
C14 C15 1.358(4)
C15 C16 1.401(4)
C17 C18 1.456(3)
C19 C20 1.476(3)
C20 C21 1.404(3)
C21 C22 1.495(3)
C22 C23 1.410(3)
C22 C41 1.390(3)
C23 C24 1.482(3)
C23 C38 1.399(3)
C24 C35 1.424(3)
C25 C26 1.448(3)
C25 C33 1.411(3)
C26 C30 1.413(3)
C27 C28 1.396(4)
C28 C29 1.365(4)
C29 C30 1.409(4)
C30 C31 1.428(4)
C31 C32 1.352(4)
C32 C33 1.432(3)
C33 C34 1.403(3)
C34 C35 1.370(4)
C35 C36 1.498(3)
C36 C37 1.520(4)
C37 C38 1.513(4)
C38 C39 1.388(4)
C39 C40 1.380(4)
C40 C41 1.382(3)

loop_
_exptl_oxdiff_crystal_face_indexfrac_h
_exptl_oxdiff_crystal_face_indexfrac_k
_exptl_oxdiff_crystal_face_indexfrac_l
_exptl_oxdiff_crystal_face_x
_exptl_oxdiff_crystal_face_y
_exptl_oxdiff_crystal_face_z
14.0000 -2.0000 3.0000 0.1735 0.7383 -0.6907
-14.0000 2.0000 -3.0000 -0.1735 -0.7383 0.6907
1.0000 18.0000 -2.0000 -0.1986 -0.7290 -0.6767
-1.0000 -18.0000 2.0000 0.1986 0.7290 0.6767
13.0000 9.0000 -7.0000 0.4673 -0.1096 -0.8839
-13.0000 -9.0000 7.0000 -0.4673 0.1096 0.8839
6.0000 -4.0000 -15.0000 0.9630 -0.1930 0.0744
-3.0000 6.0000 15.0000 -0.9364 0.2332 -0.3010
